data_4025430
loop_
_publ_author_name
'Nitin T. Patil'
'Rahul D. Kavthe'
'Valmik S. Shinde'
'Balasubramanian Sridhar'

_publ_section_title
;
 Pt(IV)-Catalyzed Hydroamination Triggered Cyclization: A Strategy to
 Fused Pyrrolo[1,2-a]quinoxalines, Indolo[1,2-a]quinoxalines, and
 Indolo[3,2-c]quinolines
;
_journal_name_full 'Journal of Organic Chemistry'
_journal_page_first 3371
_journal_page_last 3380
_journal_paper_doi 10.1021/jo100373w
_journal_volume 75
_journal_year 2010
_chemical_formula_moiety 'C17 H18 N2 O2'
_chemical_formula_sum 'C17 H18 N2 O2'
_chemical_formula_weight 282.33
_chemical_name_systematic
; 
 ? 
;
_space_group_IT_number 2
_symmetry_cell_setting triclinic
_symmetry_space_group_name_Hall '-P 1'
_symmetry_space_group_name_H-M 'P -1'
_atom_sites_solution_hydrogens geom
_atom_sites_solution_primary direct
_atom_sites_solution_secondary difmap
_audit_creation_method SHELXL-97
_cell_angle_alpha 98.359(1)
_cell_angle_beta 101.378(1)
_cell_angle_gamma 109.283(1)
_cell_formula_units_Z 2
_cell_length_a 8.1163(7)
_cell_length_b 8.4645(7)
_cell_length_c 11.6804(9)
_cell_measurement_reflns_used 5007
_cell_measurement_temperature 294(2)
_cell_measurement_theta_max 27.97
_cell_measurement_theta_min 2.61
_cell_volume 723.07(10)
_computing_cell_refinement 'SAINT (Bruker, 2001)'
_computing_data_collection 'SMART (Bruker, 2001)'
_computing_data_reduction SAINT
_computing_molecular_graphics 'SHELXTL/PC (Sheldrick, 1990)'
_computing_publication_material SHELXL97
_computing_structure_refinement 'SHELXL-97 (Sheldrick, 2008)'
_computing_structure_solution 'SHELXS-97 (Sheldrick, 2008)'
_diffrn_ambient_temperature 294(2)
_diffrn_measured_fraction_theta_full 0.996
_diffrn_measured_fraction_theta_max 0.996
_diffrn_measurement_device 'Bruker SMART APEX CCD area-detector'
_diffrn_measurement_device_type 'CCD Area Detector'
_diffrn_measurement_method '\w scan'
_diffrn_radiation_monochromator graphite
_diffrn_radiation_source 'fine-focus sealed tube'
_diffrn_radiation_type MoK\a
_diffrn_radiation_wavelength 0.71073
_diffrn_reflns_av_R_equivalents 0.0184
_diffrn_reflns_av_sigmaI/netI 0.0188
_diffrn_reflns_limit_h_max 9
_diffrn_reflns_limit_h_min -9
_diffrn_reflns_limit_k_max 10
_diffrn_reflns_limit_k_min -10
_diffrn_reflns_limit_l_max 13
_diffrn_reflns_limit_l_min -13
_diffrn_reflns_number 6955
_diffrn_reflns_theta_full 25.00
_diffrn_reflns_theta_max 25.00
_diffrn_reflns_theta_min 2.62
_diffrn_standards_number 0
_exptl_absorpt_coefficient_mu 0.086
_exptl_absorpt_correction_type none
_exptl_crystal_colour colorless
_exptl_crystal_density_diffrn 1.297
_exptl_crystal_density_method 'not measured'
_exptl_crystal_description block
_exptl_crystal_F_000 300
_exptl_crystal_size_max 0.16
_exptl_crystal_size_mid 0.13
_exptl_crystal_size_min 0.09
_refine_diff_density_max 0.190
_refine_diff_density_min -0.237
_refine_diff_density_rms 0.063
_refine_ls_extinction_coef 0.046(6)
_refine_ls_extinction_expression Fc^*^=kFc[1+0.001xFc^2^\l^3^/sin(2\q)]^-1/4^
_refine_ls_extinction_method SHELXL
_refine_ls_goodness_of_fit_ref 1.029
_refine_ls_hydrogen_treatment constr
_refine_ls_matrix_type full
_refine_ls_number_parameters 193
_refine_ls_number_reflns 2534
_refine_ls_number_restraints 0
_refine_ls_restrained_S_all 1.029
_refine_ls_R_factor_all 0.0459
_refine_ls_R_factor_gt 0.0431
_refine_ls_shift/su_max 0.000
_refine_ls_shift/su_mean 0.000
_refine_ls_structure_factor_coef Fsqd
_refine_ls_weighting_details 'calc w=1/[\s^2^(Fo^2^)+(0.0694P)^2^+0.1074P] where P=(Fo^2^+2Fc^2^)/3'
_refine_ls_weighting_scheme calc
_refine_ls_wR_factor_gt 0.1137
_refine_ls_wR_factor_ref 0.1176
_reflns_number_gt 2318
_reflns_number_total 2534
_reflns_threshold_expression I>2\s(I)
_cod_data_source_file jo100373w_si_004.cif
_cod_data_source_block ah52m
_cod_database_code 4025430

loop_
_symmetry_equiv_pos_as_xyz
'x, y, z'
'-x, -y, -z'

loop_
_atom_site_label
_atom_site_type_symbol
_atom_site_fract_x
_atom_site_fract_y
_atom_site_fract_z
_atom_site_U_iso_or_equiv
_atom_site_adp_type
_atom_site_occupancy
_atom_site_symmetry_multiplicity
_atom_site_calc_flag
_atom_site_refinement_flags
_atom_site_disorder_assembly
_atom_site_disorder_group
C1 C 0.17795(17) 0.04461(17) 0.41056(11) 0.0487(3) Uani 1 1 d . . .
C2 C 0.25091(16) 0.22106(16) 0.48525(11) 0.0454(3) Uani 1 1 d . . .
C3 C 0.40844(16) 0.27131(16) 0.57752(11) 0.0448(3) Uani 1 1 d . . .
H3 H 0.4677 0.1954 0.5888 0.054 Uiso 1 1 calc R . .
C4 C 0.47690(16) 0.43289(15) 0.65223(10) 0.0429(3) Uani 1 1 d . . .
C5 C 0.77616(18) 0.42719(19) 0.75548(13) 0.0588(4) Uani 1 1 d . . .
H5 H 0.7729 0.3273 0.7082 0.071 Uiso 1 1 calc R . .
C6 C 0.9144(2) 0.5343(2) 0.84899(15) 0.0726(5) Uani 1 1 d . . .
H6 H 1.0227 0.5201 0.8777 0.087 Uiso 1 1 calc R . .
C7 C 0.8663(2) 0.6709(2) 0.89545(14) 0.0690(4) Uani 1 1 d . . .
H7 H 0.9369 0.7628 0.9599 0.083 Uiso 1 1 calc R . .
C8 C 0.69788(18) 0.64408(17) 0.82891(11) 0.0526(3) Uani 1 1 d . . .
C9 C 0.56854(18) 0.73384(16) 0.83617(11) 0.0493(3) Uani 1 1 d . . .
C10 C 0.6548(2) 0.92996(17) 0.87155(13) 0.0601(4) Uani 1 1 d . . .
H10A H 0.6901 0.9711 0.9580 0.072 Uiso 1 1 calc R . .
H10B H 0.7604 0.9716 0.8412 0.072 Uiso 1 1 calc R . .
C11 C 0.5063(2) 0.98758(19) 0.81344(14) 0.0693(4) Uani 1 1 d . . .
H11A H 0.5579 1.0949 0.7901 0.083 Uiso 1 1 calc R . .
H11B H 0.4351 1.0039 0.8686 0.083 Uiso 1 1 calc R . .
C12 C 0.3892(2) 0.84430(18) 0.70347(14) 0.0640(4) Uani 1 1 d . . .
H12A H 0.2629 0.8056 0.7042 0.077 Uiso 1 1 calc R . .
H12B H 0.4009 0.8827 0.6301 0.077 Uiso 1 1 calc R . .
C13 C 0.38818(17) 0.55015(16) 0.63726(11) 0.0447(3) Uani 1 1 d . . .
C14 C 0.23506(18) 0.50010(17) 0.54125(12) 0.0520(3) Uani 1 1 d . . .
H14 H 0.1777 0.5767 0.5273 0.062 Uiso 1 1 calc R . .
C15 C 0.16784(17) 0.33837(17) 0.46684(12) 0.0510(3) Uani 1 1 d . . .
H15 H 0.0654 0.3073 0.4034 0.061 Uiso 1 1 calc R . .
C16 C 0.4476(2) 0.66302(19) 0.91713(14) 0.0652(4) Uani 1 1 d . . .
H16A H 0.3640 0.7206 0.9195 0.098 Uiso 1 1 calc R . .
H16B H 0.5214 0.6822 0.9967 0.098 Uiso 1 1 calc R . .
H16C H 0.3818 0.5420 0.8858 0.098 Uiso 1 1 calc R . .
C17 C -0.0670(2) -0.1627(2) 0.25876(14) 0.0669(4) Uani 1 1 d . . .
H17A H 0.0070 -0.1805 0.2072 0.100 Uiso 1 1 calc R . .
H17B H -0.1839 -0.1772 0.2110 0.100 Uiso 1 1 calc R . .
H17C H -0.0803 -0.2447 0.3084 0.100 Uiso 1 1 calc R . .
N1 N 0.45970(15) 0.70828(14) 0.71394(9) 0.0522(3) Uani 1 1 d . . .
N2 N 0.64135(14) 0.49285(13) 0.74312(9) 0.0480(3) Uani 1 1 d . . .
O1 O 0.25031(14) -0.05869(13) 0.41668(9) 0.0687(3) Uani 1 1 d . . .
O2 O 0.01725(13) 0.00823(12) 0.33320(9) 0.0611(3) Uani 1 1 d . . .

loop_
_atom_site_aniso_label
_atom_site_aniso_U_11
_atom_site_aniso_U_22
_atom_site_aniso_U_33
_atom_site_aniso_U_23
_atom_site_aniso_U_13
_atom_site_aniso_U_12
C1 0.0474(7) 0.0503(7) 0.0439(7) 0.0047(5) 0.0101(5) 0.0160(6)
C2 0.0441(6) 0.0470(7) 0.0421(6) 0.0046(5) 0.0102(5) 0.0163(5)
C3 0.0464(7) 0.0443(6) 0.0442(6) 0.0072(5) 0.0089(5) 0.0203(5)
C4 0.0420(6) 0.0458(7) 0.0391(6) 0.0069(5) 0.0074(5) 0.0167(5)
C5 0.0541(8) 0.0599(8) 0.0593(8) 0.0067(6) 0.0010(6) 0.0282(6)
C6 0.0543(8) 0.0793(11) 0.0725(10) 0.0024(8) -0.0078(7) 0.0301(8)
C7 0.0584(9) 0.0687(10) 0.0580(9) -0.0060(7) -0.0087(7) 0.0183(7)
C8 0.0534(7) 0.0509(7) 0.0443(7) 0.0028(6) 0.0049(6) 0.0156(6)
C9 0.0537(7) 0.0450(7) 0.0417(6) 0.0022(5) 0.0094(5) 0.0139(5)
C10 0.0693(9) 0.0459(7) 0.0529(8) -0.0002(6) 0.0172(7) 0.0102(6)
C11 0.0912(12) 0.0466(8) 0.0679(10) 0.0052(7) 0.0221(8) 0.0255(8)
C12 0.0767(10) 0.0500(8) 0.0664(9) 0.0047(7) 0.0119(8) 0.0324(7)
C13 0.0464(7) 0.0438(7) 0.0428(6) 0.0061(5) 0.0107(5) 0.0176(5)
C14 0.0505(7) 0.0521(7) 0.0539(7) 0.0062(6) 0.0058(6) 0.0267(6)
C15 0.0442(7) 0.0561(8) 0.0472(7) 0.0037(6) 0.0020(5) 0.0205(6)
C16 0.0763(10) 0.0562(8) 0.0635(9) 0.0132(7) 0.0271(8) 0.0201(7)
C17 0.0577(9) 0.0608(9) 0.0584(8) -0.0088(7) 0.0057(7) 0.0066(7)
N1 0.0608(7) 0.0446(6) 0.0470(6) 0.0021(5) 0.0055(5) 0.0228(5)
N2 0.0462(6) 0.0481(6) 0.0435(6) 0.0036(4) 0.0016(4) 0.0181(5)
O1 0.0699(7) 0.0541(6) 0.0709(7) -0.0071(5) -0.0016(5) 0.0293(5)
O2 0.0510(5) 0.0559(6) 0.0592(6) -0.0054(4) -0.0018(4) 0.0151(4)

loop_
_atom_type_symbol
_atom_type_description
_atom_type_scat_dispersion_real
_atom_type_scat_dispersion_imag
_atom_type_scat_source
C C 0.0033 0.0016 'International Tables Vol C Tables 4.2.6.8 and 6.1.1.4'
H H 0.0000 0.0000 'International Tables Vol C Tables 4.2.6.8 and 6.1.1.4'
N N 0.0061 0.0033 'International Tables Vol C Tables 4.2.6.8 and 6.1.1.4'
O O 0.0106 0.0060 'International Tables Vol C Tables 4.2.6.8 and 6.1.1.4'

loop_
_geom_angle_atom_site_label_1
_geom_angle_atom_site_label_2
_geom_angle_atom_site_label_3
_geom_angle
_geom_angle_site_symmetry_1
_geom_angle_site_symmetry_3
_geom_angle_publ_flag
O1 C1 O2 122.37(12) . . ?
O1 C1 C2 125.31(12) . . ?
O2 C1 C2 112.32(11) . . ?
C15 C2 C3 119.05(12) . . ?
C15 C2 C1 122.32(11) . . ?
C3 C2 C1 118.64(12) . . ?
C4 C3 C2 120.35(12) . . ?
C4 C3 H3 119.8 . . ?
C2 C3 H3 119.8 . . ?
C3 C4 N2 122.37(11) . . ?
C3 C4 C13 120.79(11) . . ?
N2 C4 C13 116.78(11) . . ?
C6 C5 N2 107.58(13) . . ?
C6 C5 H5 126.2 . . ?
N2 C5 H5 126.2 . . ?
C5 C6 C7 108.35(13) . . ?
C5 C6 H6 125.8 . . ?
C7 C6 H6 125.8 . . ?
C8 C7 C6 107.54(13) . . ?
C8 C7 H7 126.2 . . ?
C6 C7 H7 126.2 . . ?
C7 C8 N2 107.54(12) . . ?
C7 C8 C9 134.03(13) . . ?
N2 C8 C9 118.28(11) . . ?
N1 C9 C8 107.76(10) . . ?
N1 C9 C10 100.45(10) . . ?
C8 C9 C10 115.13(12) . . ?
N1 C9 C16 110.92(11) . . ?
C8 C9 C16 110.65(11) . . ?
C10 C9 C16 111.43(11) . . ?
C11 C10 C9 103.94(12) . . ?
C11 C10 H10A 111.0 . . ?
C9 C10 H10A 111.0 . . ?
C11 C10 H10B 111.0 . . ?
C9 C10 H10B 111.0 . . ?
H10A C10 H10B 109.0 . . ?
C10 C11 C12 105.88(11) . . ?
C10 C11 H11A 110.6 . . ?
C12 C11 H11A 110.6 . . ?
C10 C11 H11B 110.6 . . ?
C12 C11 H11B 110.6 . . ?
H11A C11 H11B 108.7 . . ?
N1 C12 C11 104.02(12) . . ?
N1 C12 H12A 111.0 . . ?
C11 C12 H12A 111.0 . . ?
N1 C12 H12B 111.0 . . ?
C11 C12 H12B 111.0 . . ?
H12A C12 H12B 109.0 . . ?
N1 C13 C14 123.13(12) . . ?
N1 C13 C4 118.88(11) . . ?
C14 C13 C4 117.94(11) . . ?
C15 C14 C13 120.78(12) . . ?
C15 C14 H14 119.6 . . ?
C13 C14 H14 119.6 . . ?
C14 C15 C2 120.97(12) . . ?
C14 C15 H15 119.5 . . ?
C2 C15 H15 119.5 . . ?
C9 C16 H16A 109.5 . . ?
C9 C16 H16B 109.5 . . ?
H16A C16 H16B 109.5 . . ?
C9 C16 H16C 109.5 . . ?
H16A C16 H16C 109.5 . . ?
H16B C16 H16C 109.5 . . ?
O2 C17 H17A 109.5 . . ?
O2 C17 H17B 109.5 . . ?
H17A C17 H17B 109.5 . . ?
O2 C17 H17C 109.5 . . ?
H17A C17 H17C 109.5 . . ?
H17B C17 H17C 109.5 . . ?
C13 N1 C12 124.35(11) . . ?
C13 N1 C9 120.73(10) . . ?
C12 N1 C9 111.40(10) . . ?
C5 N2 C8 108.99(11) . . ?
C5 N2 C4 128.13(11) . . ?
C8 N2 C4 122.57(11) . . ?
C1 O2 C17 116.35(12) . . ?

loop_
_geom_bond_atom_site_label_1
_geom_bond_atom_site_label_2
_geom_bond_distance
_geom_bond_site_symmetry_2
_geom_bond_publ_flag
C1 O1 1.2063(16) . ?
C1 O2 1.3421(16) . ?
C1 C2 1.4750(18) . ?
C2 C15 1.3906(18) . ?
C2 C3 1.3932(17) . ?
C3 C4 1.3786(17) . ?
C3 H3 0.9300 . ?
C4 N2 1.4152(15) . ?
C4 C13 1.4167(17) . ?
C5 C6 1.353(2) . ?
C5 N2 1.3746(17) . ?
C5 H5 0.9300 . ?
C6 C7 1.409(2) . ?
C6 H6 0.9300 . ?
C7 C8 1.360(2) . ?
C7 H7 0.9300 . ?
C8 N2 1.3824(16) . ?
C8 C9 1.4932(19) . ?
C9 N1 1.4669(16) . ?
C9 C10 1.5283(18) . ?
C9 C16 1.5362(19) . ?
C10 C11 1.521(2) . ?
C10 H10A 0.9700 . ?
C10 H10B 0.9700 . ?
C11 C12 1.526(2) . ?
C11 H11A 0.9700 . ?
C11 H11B 0.9700 . ?
C12 N1 1.4546(17) . ?
C12 H12A 0.9700 . ?
C12 H12B 0.9700 . ?
C13 N1 1.3653(16) . ?
C13 C14 1.3949(18) . ?
C14 C15 1.3787(18) . ?
C14 H14 0.9300 . ?
C15 H15 0.9300 . ?
C16 H16A 0.9600 . ?
C16 H16B 0.9600 . ?
C16 H16C 0.9600 . ?
C17 O2 1.4366(16) . ?
C17 H17A 0.9600 . ?
C17 H17B 0.9600 . ?
C17 H17C 0.9600 . ?

loop_
_geom_torsion_atom_site_label_1
_geom_torsion_atom_site_label_2
_geom_torsion_atom_site_label_3
_geom_torsion_atom_site_label_4
_geom_torsion
_geom_torsion_site_symmetry_1
_geom_torsion_site_symmetry_2
_geom_torsion_site_symmetry_3
_geom_torsion_site_symmetry_4
_geom_torsion_publ_flag
O1 C1 C2 C15 174.53(13) . . . . ?
O2 C1 C2 C15 -5.99(18) . . . . ?
O1 C1 C2 C3 -5.6(2) . . . . ?
O2 C1 C2 C3 173.89(11) . . . . ?
C15 C2 C3 C4 2.43(19) . . . . ?
C1 C2 C3 C4 -177.46(11) . . . . ?
C2 C3 C4 N2 -176.64(11) . . . . ?
C2 C3 C4 C13 0.43(19) . . . . ?
N2 C5 C6 C7 -0.65(19) . . . . ?
C5 C6 C7 C8 0.1(2) . . . . ?
C6 C7 C8 N2 0.45(19) . . . . ?
C6 C7 C8 C9 175.73(15) . . . . ?
C7 C8 C9 N1 150.43(17) . . . . ?
N2 C8 C9 N1 -34.68(16) . . . . ?
C7 C8 C9 C10 39.3(2) . . . . ?
N2 C8 C9 C10 -145.81(12) . . . . ?
C7 C8 C9 C16 -88.1(2) . . . . ?
N2 C8 C9 C16 86.75(14) . . . . ?
N1 C9 C10 C11 36.85(13) . . . . ?
C8 C9 C10 C11 152.26(12) . . . . ?
C16 C9 C10 C11 -80.69(14) . . . . ?
C9 C10 C11 C12 -27.89(16) . . . . ?
C10 C11 C12 N1 7.33(16) . . . . ?
C3 C4 C13 N1 179.39(11) . . . . ?
N2 C4 C13 N1 -3.38(17) . . . . ?
C3 C4 C13 C14 -3.11(19) . . . . ?
N2 C4 C13 C14 174.12(11) . . . . ?
N1 C13 C14 C15 -179.65(12) . . . . ?
C4 C13 C14 C15 3.0(2) . . . . ?
C13 C14 C15 C2 -0.2(2) . . . . ?
C3 C2 C15 C14 -2.6(2) . . . . ?
C1 C2 C15 C14 177.29(12) . . . . ?
C14 C13 N1 C12 -1.7(2) . . . . ?
C4 C13 N1 C12 175.64(13) . . . . ?
C14 C13 N1 C9 155.29(13) . . . . ?
C4 C13 N1 C9 -27.35(17) . . . . ?
C11 C12 N1 C13 176.36(12) . . . . ?
C11 C12 N1 C9 17.50(16) . . . . ?
C8 C9 N1 C13 44.99(16) . . . . ?
C10 C9 N1 C13 165.82(11) . . . . ?
C16 C9 N1 C13 -76.26(15) . . . . ?
C8 C9 N1 C12 -155.27(12) . . . . ?
C10 C9 N1 C12 -34.45(15) . . . . ?
C16 C9 N1 C12 83.47(14) . . . . ?
C6 C5 N2 C8 0.94(17) . . . . ?
C6 C5 N2 C4 174.61(13) . . . . ?
C7 C8 N2 C5 -0.87(16) . . . . ?
C9 C8 N2 C5 -177.02(12) . . . . ?
C7 C8 N2 C4 -174.96(12) . . . . ?
C9 C8 N2 C4 8.89(18) . . . . ?
C3 C4 N2 C5 16.5(2) . . . . ?
C13 C4 N2 C5 -160.68(13) . . . . ?
C3 C4 N2 C8 -170.60(12) . . . . ?
C13 C4 N2 C8 12.22(18) . . . . ?
O1 C1 O2 C17 1.2(2) . . . . ?
C2 C1 O2 C17 -178.33(11) . . . . ?
